data_4342778
loop_
_publ_author_name
'Hansen, Christopher B.'
'Jordan, Richard F.'
'Hillhouse, Gregory L.'

_publ_section_title
;
 Protonolysis and amide exchange reactions of a three-coordinate cobalt
 amide complex supported by an N-heterocyclic carbene ligand.
;
_journal_issue 10
_journal_name_full 'Inorganic chemistry'
_journal_page_first 4603
_journal_page_last 4610
_journal_paper_doi 10.1021/ic502670x
_journal_volume 54
_journal_year 2015
_chemical_formula_moiety '(C45H69CoO3) (C27H37N2) 3(C7H8) .5(C6H14)'
_chemical_formula_sum 'C72 H106 Co N2 O3'
_chemical_formula_weight 1106.51
_space_group_crystal_system monoclinic
_space_group_IT_number 14
_space_group_name_Hall '-P 2ybc'
_space_group_name_H-M_alt 'P 1 21/c 1'
_symmetry_space_group_name_Hall '-P 2ybc'
_symmetry_space_group_name_H-M 'P 1 21/c 1'
_atom_sites_solution_hydrogens geom
_atom_sites_solution_primary dual
_atom_sites_solution_secondary difmap
_audit_creation_method SHELXL-2014/7
_cell_angle_alpha 90
_cell_angle_beta 115.1810(10)
_cell_angle_gamma 90
_cell_formula_units_Z 4
_cell_length_a 14.9597(6)
_cell_length_b 39.0620(16)
_cell_length_c 16.4401(7)
_cell_measurement_reflns_used 9762
_cell_measurement_temperature 100(2)
_cell_measurement_theta_max 25.10
_cell_measurement_theta_min 2.20
_cell_volume 8693.9(6)
_computing_cell_refinement 'SAINT V.8.27 (Bruker AXS Inc., 2012)'
_computing_data_collection 'APEX2 v.2013.10 (Bruker AXS Inc., 2013)'
_computing_data_reduction 'SAINT V.8.27 (Bruker AXS Inc., 2012)'
_computing_publication_material 'APEX2 v.2014.7-1 (Bruker AXS Inc., 2014)'
_computing_structure_refinement 'SHELXL-2014/7 (Sheldrick, 2014)'
_computing_structure_solution 'SHELXT 2014/4 (Sheldrick, 2014)'
_diffrn_ambient_temperature 100(2)
_diffrn_detector_area_resol_mean 10.4167
_diffrn_measured_fraction_theta_full 0.998
_diffrn_measured_fraction_theta_max 0.998
_diffrn_measurement_device_type 'Bruker D8 Venture PHOTON 100 CMOS'
_diffrn_measurement_method 'omega and phi scans'
_diffrn_radiation_source 'INCOATEC ImuS micro-focus source'
_diffrn_radiation_type MoK\a
_diffrn_radiation_wavelength 0.71073
_diffrn_reflns_av_R_equivalents 0.0657
_diffrn_reflns_av_unetI/netI 0.0298
_diffrn_reflns_laue_measured_fraction_full 0.998
_diffrn_reflns_laue_measured_fraction_max 0.998
_diffrn_reflns_limit_h_max 16
_diffrn_reflns_limit_h_min -17
_diffrn_reflns_limit_k_max 46
_diffrn_reflns_limit_k_min -46
_diffrn_reflns_limit_l_max 19
_diffrn_reflns_limit_l_min -19
_diffrn_reflns_number 170294
_diffrn_reflns_point_group_measured_fraction_full 0.998
_diffrn_reflns_point_group_measured_fraction_max 0.998
_diffrn_reflns_theta_full 25.127
_diffrn_reflns_theta_max 25.127
_diffrn_reflns_theta_min 2.078
_exptl_absorpt_coefficient_mu 0.232
_exptl_absorpt_correction_T_max 0.7452
_exptl_absorpt_correction_T_min 0.6248
_exptl_absorpt_correction_type multi-scan
_exptl_absorpt_process_details
;
SADABS as implemented in APEX2, version 2014.9-0, Bruker AXS
;
_exptl_crystal_colour green
_exptl_crystal_density_diffrn 0.845
_exptl_crystal_description block
_exptl_crystal_F_000 2412
_exptl_crystal_size_max 0.269
_exptl_crystal_size_mid 0.255
_exptl_crystal_size_min 0.190
_refine_diff_density_max 0.303
_refine_diff_density_min -0.399
_refine_diff_density_rms 0.053
_refine_ls_extinction_method none
_refine_ls_goodness_of_fit_ref 1.028
_refine_ls_hydrogen_treatment constr
_refine_ls_matrix_type full
_refine_ls_number_parameters 780
_refine_ls_number_reflns 15502
_refine_ls_number_restraints 24
_refine_ls_restrained_S_all 1.029
_refine_ls_R_factor_all 0.0785
_refine_ls_R_factor_gt 0.0586
_refine_ls_shift/su_max 0.001
_refine_ls_shift/su_mean 0.000
_refine_ls_structure_factor_coef Fsqd
_refine_ls_weighting_details 'w=1/[\s^2^(Fo^2^)+(0.0691P)^2^+9.0298P] where P=(Fo^2^+2Fc^2^)/3'
_refine_ls_weighting_scheme calc
_refine_ls_wR_factor_gt 0.1491
_refine_ls_wR_factor_ref 0.1623
_reflns_Friedel_coverage 0.000
_reflns_number_gt 11841
_reflns_number_total 15502
_reflns_threshold_expression 'I > 2\s(I)'
_cod_data_source_file ic502670x_si_001.cif
_cod_data_source_block '[IPrH][Co(BHT)3]_sq'
_cod_depositor_comments 'Adding full bibliography for 4342774--4342778.cif.'
_cod_database_code 4342778
_shelx_shelxl_version_number 2014/7
_shelx_space_group_comment
;
The symmetry employed for this shelxl refinement is uniquely defined
by the following loop, which should always be used as a source of
symmetry information in preference to the above space-group names.
They are only intended as comments.
;
_shelx_estimated_absorpt_t_min 0.940
_shelx_estimated_absorpt_t_max 0.957

loop_
_space_group_symop_operation_xyz
'x, y, z'
'-x, y+1/2, -z+1/2'
'-x, -y, -z'
'x, -y-1/2, z-1/2'

loop_
_atom_site_label
_atom_site_type_symbol
_atom_site_fract_x
_atom_site_fract_y
_atom_site_fract_z
_atom_site_U_iso_or_equiv
_atom_site_adp_type
_atom_site_occupancy
_atom_site_site_symmetry_order
_atom_site_calc_flag
_atom_site_refinement_flags_posn
_atom_site_refinement_flags_adp
_atom_site_refinement_flags_occupancy
_atom_site_disorder_assembly
_atom_site_disorder_group
Co1 Co 0.45530(2) 0.38350(2) 0.53037(2) 0.03080(10) Uani 1 1 d . . . . .
N1 N 0.26389(16) 0.35551(6) 0.80829(14) 0.0346(5) Uani 1 1 d . . . . .
N2 N 0.38396(17) 0.36991(6) 0.93328(14) 0.0355(5) Uani 1 1 d . . . . .
O1 O 0.32513(13) 0.39117(5) 0.45347(12) 0.0366(4) Uani 1 1 d . . . . .
O2 O 0.48285(13) 0.38281(4) 0.65293(12) 0.0349(4) Uani 1 1 d . . . . .
O3 O 0.55109(14) 0.37326(5) 0.49343(13) 0.0416(5) Uani 1 1 d . . . . .
C1 C -0.0532(3) 0.38627(12) 0.1620(3) 0.1015(18) Uani 1 1 d . . . . .
H1A H -0.0597 0.3667 0.1225 0.152 Uiso 1 1 calc R U . . .
H1B H -0.0638 0.4076 0.1276 0.152 Uiso 1 1 calc R U . . .
H1C H -0.1024 0.3844 0.1864 0.152 Uiso 1 1 calc R U . . .
C2 C 0.0493(2) 0.38642(9) 0.2384(2) 0.0580(9) Uani 1 1 d . . . . .
C3 C 0.0770(2) 0.36324(8) 0.3078(2) 0.0525(8) Uani 1 1 d . . . . .
H3 H 0.0303 0.3465 0.3063 0.063 Uiso 1 1 calc R U . . .
C4 C 0.16976(19) 0.36307(7) 0.38010(19) 0.0368(6) Uani 1 1 d . . . . .
C5 C 0.23816(18) 0.38879(7) 0.38329(18) 0.0329(6) Uani 1 1 d . . . . .
C6 C 0.21077(19) 0.41317(7) 0.31234(18) 0.0363(6) Uani 1 1 d . . . . .
C7 C 0.1176(2) 0.41102(8) 0.2417(2) 0.0481(7) Uani 1 1 d . . . . .
H7 H 0.0999 0.4270 0.1937 0.058 Uiso 1 1 calc R U . . .
C8 C 0.2818(2) 0.44153(7) 0.31209(19) 0.0399(6) Uani 1 1 d . . . . .
C9 C 0.3190(3) 0.46297(8) 0.3989(2) 0.0539(8) Uani 1 1 d . . . . .
H9A H 0.3483 0.4478 0.4512 0.081 Uiso 1 1 calc R U . . .
H9B H 0.2635 0.4755 0.4016 0.081 Uiso 1 1 calc R U . . .
H9C H 0.3689 0.4793 0.3993 0.081 Uiso 1 1 calc R U . . .
C10 C 0.3696(2) 0.42530(8) 0.3017(2) 0.0443(7) Uani 1 1 d . . . . .
H10A H 0.3456 0.4124 0.2452 0.066 Uiso 1 1 calc R U . . .
H10B H 0.4043 0.4098 0.3522 0.066 Uiso 1 1 calc R U . . .
H10C H 0.4148 0.4433 0.3011 0.066 Uiso 1 1 calc R U . . .
C11 C 0.2333(2) 0.46666(8) 0.2337(2) 0.0564(8) Uani 1 1 d . . . . .
H11A H 0.2809 0.4844 0.2370 0.085 Uiso 1 1 calc R U . . .
H11B H 0.1758 0.4773 0.2374 0.085 Uiso 1 1 calc R U . . .
H11C H 0.2120 0.4543 0.1767 0.085 Uiso 1 1 calc R U . . .
C12 C 0.1938(2) 0.33692(7) 0.45609(18) 0.0394(6) Uani 1 1 d . . . . .
C13 C 0.1107(2) 0.31056(8) 0.4359(2) 0.0498(8) Uani 1 1 d . . . . .
H13A H 0.0500 0.3224 0.4288 0.075 Uiso 1 1 calc R U . . .
H13B H 0.1299 0.2942 0.4858 0.075 Uiso 1 1 calc R U . . .
H13C H 0.0993 0.2983 0.3804 0.075 Uiso 1 1 calc R U . . .
C14 C 0.2082(3) 0.35532(9) 0.5427(2) 0.0589(9) Uani 1 1 d . . . . .
H14A H 0.2622 0.3719 0.5587 0.088 Uiso 1 1 calc R U . . .
H14B H 0.2243 0.3385 0.5913 0.088 Uiso 1 1 calc R U . . .
H14C H 0.1472 0.3673 0.5338 0.088 Uiso 1 1 calc R U . . .
C15 C 0.2865(2) 0.31633(8) 0.4710(2) 0.0482(7) Uani 1 1 d . . . . .
H15A H 0.2776 0.3052 0.4147 0.072 Uiso 1 1 calc R U . . .
H15B H 0.2976 0.2989 0.5172 0.072 Uiso 1 1 calc R U . . .
H15C H 0.3436 0.3317 0.4906 0.072 Uiso 1 1 calc R U . . .
C16 C 0.6964(3) 0.41954(12) 1.0199(2) 0.0809(13) Uani 1 1 d . . . . .
H16A H 0.6481 0.4205 1.0456 0.121 Uiso 1 1 calc R U . . .
H16B H 0.7286 0.4419 1.0267 0.121 Uiso 1 1 calc R U . . .
H16C H 0.7462 0.4021 1.0514 0.121 Uiso 1 1 calc R U . . .
C17 C 0.6441(2) 0.41048(10) 0.9210(2) 0.0549(8) Uani 1 1 d . . . . .
C18 C 0.6524(2) 0.37822(9) 0.8897(2) 0.0543(8) Uani 1 1 d . . . . .
H18 H 0.6957 0.3622 0.9312 0.065 Uiso 1 1 calc R U . . .
C19 C 0.6003(2) 0.36805(8) 0.8003(2) 0.0437(7) Uani 1 1 d . . . . .
C20 C 0.53745(19) 0.39246(7) 0.73770(18) 0.0352(6) Uani 1 1 d . . . . .
C21 C 0.52995(19) 0.42615(7) 0.76807(18) 0.0366(6) Uani 1 1 d . . . . .
C22 C 0.5843(2) 0.43365(8) 0.8589(2) 0.0469(7) Uani 1 1 d . . . . .
H22 H 0.5797 0.4561 0.8789 0.056 Uiso 1 1 calc R U . . .
C23 C 0.6121(3) 0.33135(8) 0.7708(2) 0.0546(8) Uani 1 1 d . . . . .
C24 C 0.6614(3) 0.33287(10) 0.7062(2) 0.0670(10) Uani 1 1 d . . . . .
H24A H 0.6197 0.3460 0.6526 0.100 Uiso 1 1 calc R U . . .
H24B H 0.6701 0.3096 0.6886 0.100 Uiso 1 1 calc R U . . .
H24C H 0.7260 0.3440 0.7360 0.100 Uiso 1 1 calc R U . . .
C25 C 0.6807(3) 0.30935(10) 0.8510(3) 0.0764(12) Uani 1 1 d . . . . .
H25A H 0.6856 0.2863 0.8299 0.115 Uiso 1 1 calc R U . . .
H25B H 0.6536 0.3080 0.8957 0.115 Uiso 1 1 calc R U . . .
H25C H 0.7465 0.3198 0.8783 0.115 Uiso 1 1 calc R U . . .
C26 C 0.5119(3) 0.31292(8) 0.7290(2) 0.0585(9) Uani 1 1 d . . . . .
H26A H 0.4658 0.3262 0.6776 0.088 Uiso 1 1 calc R U . . .
H26B H 0.4854 0.3108 0.7739 0.088 Uiso 1 1 calc R U . . .
H26C H 0.5207 0.2901 0.7087 0.088 Uiso 1 1 calc R U . . .
C27 C 0.46540(19) 0.45402(7) 0.70460(19) 0.0365(6) Uani 1 1 d . . . . .
C28 C 0.4676(2) 0.48758(8) 0.7534(2) 0.0494(8) Uani 1 1 d . . . . .
H28A H 0.4417 0.4837 0.7983 0.074 Uiso 1 1 calc R U . . .
H28B H 0.4267 0.5047 0.7099 0.074 Uiso 1 1 calc R U . . .
H28C H 0.5358 0.4959 0.7834 0.074 Uiso 1 1 calc R U . . .
C29 C 0.3566(2) 0.44287(7) 0.6578(2) 0.0417(7) Uani 1 1 d . . . . .
H29A H 0.3512 0.4220 0.6228 0.063 Uiso 1 1 calc R U . . .
H29B H 0.3174 0.4611 0.6176 0.063 Uiso 1 1 calc R U . . .
H29C H 0.3318 0.4383 0.7032 0.063 Uiso 1 1 calc R U . . .
C30 C 0.5056(2) 0.46265(7) 0.6354(2) 0.0426(7) Uani 1 1 d . . . . .
H30A H 0.5739 0.4707 0.6665 0.064 Uiso 1 1 calc R U . . .
H30B H 0.4648 0.4806 0.5950 0.064 Uiso 1 1 calc R U . . .
H30C H 0.5037 0.4421 0.6004 0.064 Uiso 1 1 calc R U . . .
C31 C 0.8412(3) 0.34586(16) 0.3675(3) 0.1024(18) Uani 1 1 d . . . . .
H31A H 0.8978 0.3612 0.3966 0.154 Uiso 1 1 calc R U . . .
H31B H 0.8114 0.3498 0.3025 0.154 Uiso 1 1 calc R U . . .
H31C H 0.8635 0.3220 0.3799 0.154 Uiso 1 1 calc R U . . .
C32 C 0.7659(2) 0.35274(10) 0.4038(2) 0.0544(9) Uani 1 1 d . . . . .
C33 C 0.7683(2) 0.38234(8) 0.44991(18) 0.0423(7) Uani 1 1 d . . . . .
H33 H 0.8200 0.3983 0.4601 0.051 Uiso 1 1 calc R U . . .
C34 C 0.69883(18) 0.38999(6) 0.48216(17) 0.0317(6) Uani 1 1 d . . . . .
C35 C 0.62000(18) 0.36660(6) 0.46465(16) 0.0291(5) Uani 1 1 d . . . . .
C36 C 0.6157(2) 0.33589(7) 0.41750(18) 0.0373(6) Uani 1 1 d . . . . .
C37 C 0.6895(2) 0.33010(9) 0.3889(2) 0.0531(8) Uani 1 1 d . . . . .
H37 H 0.6872 0.3095 0.3574 0.064 Uiso 1 1 calc R U . . .
C38 C 0.7058(2) 0.42353(7) 0.5328(2) 0.0442(7) Uani 1 1 d . . . . .
C39 C 0.7961(2) 0.44521(9) 0.5436(3) 0.0735(12) Uani 1 1 d . . . . .
H39A H 0.8567 0.4323 0.5781 0.110 Uiso 1 1 calc R U . . .
H39B H 0.7965 0.4665 0.5755 0.110 Uiso 1 1 calc R U . . .
H39C H 0.7926 0.4507 0.4842 0.110 Uiso 1 1 calc R U . . .
C40 C 0.6149(2) 0.44608(7) 0.4809(2) 0.0541(9) Uani 1 1 d . . . . .
H40A H 0.6120 0.4516 0.4217 0.081 Uiso 1 1 calc R U . . .
H40B H 0.6200 0.4673 0.5145 0.081 Uiso 1 1 calc R U . . .
H40C H 0.5549 0.4337 0.4734 0.081 Uiso 1 1 calc R U . . .
C41 C 0.7172(2) 0.41625(9) 0.6287(2) 0.0557(9) Uani 1 1 d . . . . .
H41A H 0.6579 0.4046 0.6259 0.084 Uiso 1 1 calc R U . . .
H41B H 0.7261 0.4379 0.6614 0.084 Uiso 1 1 calc R U . . .
H41C H 0.7750 0.4016 0.6598 0.084 Uiso 1 1 calc R U . . .
C42 C 0.5300(2) 0.31036(8) 0.3944(2) 0.0566(9) Uani 1 1 d . . . . .
C43 C 0.4319(2) 0.32788(8) 0.3328(2) 0.0515(8) Uani 1 1 d . . . . .
H43A H 0.4188 0.3468 0.3652 0.077 Uiso 1 1 calc R U . . .
H43B H 0.3779 0.3112 0.3151 0.077 Uiso 1 1 calc R U . . .
H43C H 0.4367 0.3367 0.2790 0.077 Uiso 1 1 calc R U . . .
C44 C 0.5253(3) 0.29674(9) 0.4804(3) 0.0745(12) Uani 1 1 d . . . . .
H44A H 0.5862 0.2843 0.5166 0.112 Uiso 1 1 calc R U . . .
H44B H 0.4687 0.2813 0.4641 0.112 Uiso 1 1 calc R U . . .
H44C H 0.5178 0.3160 0.5153 0.112 Uiso 1 1 calc R U . . .
C45 C 0.5425(3) 0.27892(11) 0.3429(4) 0.108(2) Uani 1 1 d . . . . .
H45A H 0.5361 0.2861 0.2836 0.162 Uiso 1 1 calc R U . . .
H45B H 0.4914 0.2620 0.3358 0.162 Uiso 1 1 calc R U . . .
H45C H 0.6079 0.2688 0.3768 0.162 Uiso 1 1 calc R U . . .
C46 C -0.0192(2) 0.32909(9) 0.6220(2) 0.0503(8) Uani 1 1 d . . . . .
H46 H -0.0842 0.3232 0.5800 0.060 Uiso 1 1 calc R U . . .
C47 C 0.0516(2) 0.30365(8) 0.65666(19) 0.0462(7) Uani 1 1 d . . . . .
H47 H 0.0347 0.2806 0.6379 0.055 Uiso 1 1 calc R U . . .
C48 C 0.1476(2) 0.31153(7) 0.71887(18) 0.0398(6) Uani 1 1 d D . . . .
C49 C 0.16547(19) 0.34596(7) 0.74371(17) 0.0362(6) Uani 1 1 d . . . . .
C50 C 0.0968(2) 0.37224(8) 0.70908(19) 0.0436(7) Uani 1 1 d . . . . .
C51 C 0.0031(2) 0.36263(9) 0.6475(2) 0.0507(8) Uani 1 1 d . . . . .
H51 H -0.0466 0.3796 0.6224 0.061 Uiso 1 1 calc R U . . .
C52A C 0.2267(7) 0.28510(18) 0.7520(5) 0.0461(9) Uani 0.571(17) 1 d D U P A 3
H52A H 0.2911 0.2977 0.7761 0.055 Uiso 0.571(17) 1 calc R U P A 3
C53A C 0.2235(12) 0.2650(3) 0.8313(8) 0.098(4) Uani 0.571(17) 1 d D U P A 3
H53A H 0.2225 0.2810 0.8767 0.147 Uiso 0.571(17) 1 calc R U P A 3
H53B H 0.2821 0.2503 0.8580 0.147 Uiso 0.571(17) 1 calc R U P A 3
H53C H 0.1639 0.2508 0.8096 0.147 Uiso 0.571(17) 1 calc R U P A 3
C54A C 0.2301(9) 0.2594(3) 0.6829(5) 0.073(3) Uani 0.571(17) 1 d D U P A 3
H54A H 0.1719 0.2445 0.6628 0.110 Uiso 0.571(17) 1 calc R U P A 3
H54B H 0.2900 0.2454 0.7104 0.110 Uiso 0.571(17) 1 calc R U P A 3
H54C H 0.2305 0.2718 0.6312 0.110 Uiso 0.571(17) 1 calc R U P A 3
C52B C 0.2274(7) 0.2836(2) 0.7621(8) 0.0461(9) Uani 0.429(17) 1 d D U P A 4
H52B H 0.2797 0.2922 0.8202 0.055 Uiso 0.429(17) 1 calc R U P A 4
C53B C 0.1827(9) 0.2503(3) 0.7788(13) 0.074(4) Uani 0.429(17) 1 d D U P A 4
H53D H 0.1356 0.2408 0.7212 0.111 Uiso 0.429(17) 1 calc R U P A 4
H53E H 0.1485 0.2552 0.8168 0.111 Uiso 0.429(17) 1 calc R U P A 4
H53F H 0.2355 0.2336 0.8090 0.111 Uiso 0.429(17) 1 calc R U P A 4
C54B C 0.2730(11) 0.2763(4) 0.6957(9) 0.070(4) Uani 0.429(17) 1 d D U P A 4
H54D H 0.3165 0.2563 0.7162 0.105 Uiso 0.429(17) 1 calc R U P A 4
H54E H 0.3113 0.2962 0.6928 0.105 Uiso 0.429(17) 1 calc R U P A 4
H54F H 0.2202 0.2717 0.6360 0.105 Uiso 0.429(17) 1 calc R U P A 4
C55 C 0.1208(2) 0.40968(8) 0.7344(2) 0.0492(7) Uani 1 1 d . . . . .
H55 H 0.1926 0.4111 0.7759 0.059 Uiso 1 1 calc R U . . .
C56 C 0.1034(2) 0.43163(9) 0.6529(2) 0.0589(9) Uani 1 1 d . . . . .
H56A H 0.0326 0.4321 0.6129 0.088 Uiso 1 1 calc R U . . .
H56B H 0.1396 0.4220 0.6206 0.088 Uiso 1 1 calc R U . . .
H56C H 0.1267 0.4550 0.6724 0.088 Uiso 1 1 calc R U . . .
C57 C 0.0634(4) 0.42324(9) 0.7849(3) 0.0749(12) Uani 1 1 d . . . . .
H57A H 0.0781 0.4476 0.7981 0.112 Uiso 1 1 calc R U . . .
H57B H 0.0826 0.4106 0.8413 0.112 Uiso 1 1 calc R U . . .
H57C H -0.0076 0.4203 0.7478 0.112 Uiso 1 1 calc R U . . .
C58 C 0.2918(2) 0.35826(6) 0.89649(17) 0.0345(6) Uani 1 1 d . . . . .
H58 H 0.2528 0.3529 0.9276 0.041 Uiso 1 1 calc R U . . .
C59 C 0.3404(2) 0.36596(7) 0.78889(18) 0.0389(6) Uani 1 1 d . . . . .
H59 H 0.3403 0.3666 0.7311 0.047 Uiso 1 1 calc R U . . .
C60 C 0.4152(2) 0.37507(7) 0.86672(18) 0.0404(6) Uani 1 1 d . . . . .
H60 H 0.4779 0.3835 0.8744 0.048 Uiso 1 1 calc R U . . .
C61 C 0.4412(2) 0.37791(7) 1.02770(17) 0.0386(6) Uani 1 1 d . . . . .
C62 C 0.5066(3) 0.35331(9) 1.0819(2) 0.0606(10) Uani 1 1 d . . . . .
C63 C 0.5597(3) 0.36186(11) 1.1719(2) 0.0717(12) Uani 1 1 d . . . . .
H63 H 0.6049 0.3458 1.2115 0.086 Uiso 1 1 calc R U . . .
C64 C 0.5484(2) 0.39301(9) 1.2048(2) 0.0566(9) Uani 1 1 d . . . . .
H64 H 0.5857 0.3983 1.2665 0.068 Uiso 1 1 calc R U . . .
C65 C 0.4835(2) 0.41660(8) 1.14894(19) 0.0438(7) Uani 1 1 d . . . . .
H65 H 0.4762 0.4381 1.1726 0.053 Uiso 1 1 calc R U . . .
C66 C 0.4279(2) 0.40968(7) 1.05807(18) 0.0372(6) Uani 1 1 d . . . . .
C67 C 0.3574(3) 0.43632(7) 0.9963(2) 0.0478(7) Uani 1 1 d . . . . .
H67 H 0.3215 0.4260 0.9352 0.057 Uiso 1 1 calc R U . . .
C68 C 0.2821(3) 0.44807(11) 1.0292(3) 0.0751(11) Uani 1 1 d . . . . .
H68A H 0.2457 0.4282 1.0359 0.113 Uiso 1 1 calc R U . . .
H68B H 0.2358 0.4641 0.9857 0.113 Uiso 1 1 calc R U . . .
H68C H 0.3160 0.4595 1.0875 0.113 Uiso 1 1 calc R U . . .
C69 C 0.4175(3) 0.46736(9) 0.9884(3) 0.0737(11) Uani 1 1 d . . . . .
H69A H 0.3728 0.4838 0.9453 0.110 Uiso 1 1 calc R U . . .
H69B H 0.4665 0.4596 0.9677 0.110 Uiso 1 1 calc R U . . .
H69C H 0.4512 0.4783 1.0474 0.110 Uiso 1 1 calc R U . . .
C70A C 0.5372(11) 0.3238(4) 1.0375(11) 0.060(2) Uani 0.399(13) 1 d D U P B 1
H70A H 0.5217 0.3298 0.9737 0.073 Uiso 0.399(13) 1 calc R U P B 1
C71A C 0.4624(11) 0.2968(3) 1.0403(10) 0.091(6) Uani 0.399(13) 1 d D U P B 1
H71A H 0.4688 0.2946 1.1019 0.136 Uiso 0.399(13) 1 calc R U P B 1
H71B H 0.4760 0.2746 1.0200 0.136 Uiso 0.399(13) 1 calc R U P B 1
H71C H 0.3951 0.3040 1.0006 0.136 Uiso 0.399(13) 1 calc R U P B 1
C72A C 0.6477(13) 0.3143(6) 1.0884(10) 0.089(6) Uani 0.399(13) 1 d D U P B 1
H72A H 0.6884 0.3330 1.0827 0.133 Uiso 0.399(13) 1 calc R U P B 1
H72B H 0.6611 0.2934 1.0626 0.133 Uiso 0.399(13) 1 calc R U P B 1
H72C H 0.6638 0.3105 1.1520 0.133 Uiso 0.399(13) 1 calc R U P B 1
C70B C 0.5064(8) 0.3154(3) 1.0498(7) 0.060(2) Uani 0.601(13) 1 d D U P B 2
H70B H 0.4700 0.3149 0.9828 0.073 Uiso 0.601(13) 1 calc R U P B 2
C71B C 0.4653(15) 0.2866(3) 1.0882(13) 0.179(7) Uani 0.601(13) 1 d D U P B 2
H71D H 0.4875 0.2643 1.0760 0.268 Uiso 0.601(13) 1 calc R U P B 2
H71E H 0.3929 0.2874 1.0599 0.268 Uiso 0.601(13) 1 calc R U P B 2
H71F H 0.4893 0.2896 1.1533 0.268 Uiso 0.601(13) 1 calc R U P B 2
C72B C 0.6150(8) 0.3054(4) 1.0753(12) 0.117(5) Uani 0.601(13) 1 d D U P B 2
H72D H 0.6504 0.3034 1.1408 0.175 Uiso 0.601(13) 1 calc R U P B 2
H72E H 0.6463 0.3230 1.0538 0.175 Uiso 0.601(13) 1 calc R U P B 2
H72F H 0.6171 0.2834 1.0476 0.175 Uiso 0.601(13) 1 calc R U P B 2

loop_
_atom_site_aniso_label
_atom_site_aniso_U_11
_atom_site_aniso_U_22
_atom_site_aniso_U_33
_atom_site_aniso_U_23
_atom_site_aniso_U_13
_atom_site_aniso_U_12
Co1 0.02848(19) 0.02850(18) 0.0362(2) -0.00365(14) 0.01456(15) -0.00140(14)
N1 0.0342(12) 0.0374(12) 0.0256(11) 0.0013(9) 0.0064(9) -0.0010(10)
N2 0.0386(13) 0.0371(12) 0.0266(11) -0.0016(9) 0.0099(10) 0.0007(10)
O1 0.0280(10) 0.0427(11) 0.0366(10) -0.0059(8) 0.0113(8) -0.0060(8)
O2 0.0359(10) 0.0329(9) 0.0340(10) 0.0001(8) 0.0131(8) 0.0038(8)
O3 0.0344(10) 0.0462(11) 0.0502(12) -0.0071(9) 0.0238(9) -0.0011(8)
C1 0.048(2) 0.101(3) 0.102(3) 0.045(3) -0.020(2) -0.026(2)
C2 0.0320(16) 0.062(2) 0.059(2) 0.0128(16) -0.0005(15) -0.0092(15)
C3 0.0313(16) 0.0559(19) 0.059(2) 0.0051(16) 0.0087(15) -0.0131(14)
C4 0.0277(14) 0.0395(15) 0.0424(15) -0.0039(12) 0.0140(12) -0.0036(11)
C5 0.0251(13) 0.0377(14) 0.0380(14) -0.0076(11) 0.0154(12) -0.0016(11)
C6 0.0317(14) 0.0363(14) 0.0431(15) -0.0019(12) 0.0180(13) -0.0010(11)
C7 0.0360(16) 0.0486(18) 0.0506(18) 0.0107(14) 0.0094(14) -0.0011(13)
C8 0.0333(14) 0.0382(15) 0.0476(16) 0.0010(12) 0.0166(13) -0.0027(12)
C9 0.060(2) 0.0347(16) 0.067(2) -0.0076(14) 0.0271(18) -0.0072(14)
C10 0.0339(15) 0.0503(17) 0.0527(18) 0.0025(14) 0.0223(14) -0.0051(13)
C11 0.0454(18) 0.0475(18) 0.077(2) 0.0137(16) 0.0263(17) -0.0031(14)
C12 0.0319(14) 0.0455(16) 0.0379(15) -0.0070(12) 0.0119(12) -0.0098(12)
C13 0.0404(17) 0.0527(18) 0.0528(19) 0.0018(14) 0.0164(15) -0.0125(14)
C14 0.075(2) 0.064(2) 0.0499(19) -0.0121(16) 0.0382(18) -0.0237(18)
C15 0.0375(16) 0.0423(16) 0.0561(19) 0.0041(14) 0.0114(14) -0.0058(13)
C16 0.048(2) 0.115(3) 0.047(2) -0.021(2) -0.0108(17) 0.001(2)
C17 0.0317(16) 0.077(2) 0.0422(17) -0.0117(16) 0.0026(14) -0.0035(15)
C18 0.0313(16) 0.073(2) 0.0446(18) 0.0081(16) 0.0023(14) 0.0088(15)
C19 0.0308(14) 0.0513(17) 0.0445(16) 0.0026(13) 0.0116(13) 0.0065(13)
C20 0.0246(13) 0.0413(15) 0.0364(15) 0.0011(11) 0.0097(12) 0.0026(11)
C21 0.0244(13) 0.0414(15) 0.0424(15) -0.0058(12) 0.0127(12) -0.0055(11)
C22 0.0284(14) 0.0554(18) 0.0483(18) -0.0139(14) 0.0081(13) -0.0069(13)
C23 0.058(2) 0.0526(19) 0.0482(18) 0.0144(15) 0.0179(16) 0.0253(16)
C24 0.067(2) 0.070(2) 0.066(2) 0.0186(18) 0.0302(19) 0.0383(19)
C25 0.079(3) 0.072(3) 0.068(2) 0.028(2) 0.020(2) 0.037(2)
C26 0.076(2) 0.0363(17) 0.056(2) 0.0028(14) 0.0214(18) 0.0065(16)
C27 0.0300(14) 0.0359(14) 0.0441(16) -0.0084(12) 0.0161(12) -0.0005(11)
C28 0.0487(18) 0.0436(17) 0.0569(19) -0.0163(14) 0.0234(16) -0.0030(14)
C29 0.0315(15) 0.0424(16) 0.0487(17) -0.0038(13) 0.0145(13) 0.0050(12)
C30 0.0430(16) 0.0328(14) 0.0555(18) -0.0025(13) 0.0244(14) 0.0029(12)
C31 0.045(2) 0.199(6) 0.067(3) -0.039(3) 0.027(2) 0.012(3)
C32 0.0278(15) 0.095(3) 0.0355(16) -0.0097(16) 0.0091(13) 0.0104(16)
C33 0.0268(14) 0.0619(19) 0.0360(15) 0.0068(14) 0.0114(12) 0.0005(13)
C34 0.0243(13) 0.0312(13) 0.0332(14) 0.0068(10) 0.0063(11) 0.0050(10)
C35 0.0255(13) 0.0309(13) 0.0313(13) 0.0043(10) 0.0124(11) 0.0059(10)
C36 0.0323(14) 0.0351(14) 0.0369(15) -0.0044(11) 0.0076(12) 0.0069(11)
C37 0.0379(17) 0.065(2) 0.0450(18) -0.0210(15) 0.0065(14) 0.0166(15)
C38 0.0279(14) 0.0327(15) 0.0592(19) -0.0012(13) 0.0063(13) 0.0019(11)
C39 0.0374(18) 0.0433(19) 0.118(3) 0.002(2) 0.012(2) -0.0053(15)
C40 0.0388(17) 0.0271(14) 0.079(2) -0.0009(14) 0.0079(16) 0.0047(12)
C41 0.0412(17) 0.0549(19) 0.055(2) -0.0256(16) 0.0053(15) 0.0073(15)
C42 0.0434(18) 0.0338(16) 0.079(2) -0.0183(16) 0.0126(17) 0.0001(13)
C43 0.0346(16) 0.0511(18) 0.060(2) -0.0155(15) 0.0121(15) -0.0070(14)
C44 0.050(2) 0.0396(18) 0.115(3) 0.026(2) 0.017(2) -0.0080(15)
C45 0.062(3) 0.057(2) 0.170(5) -0.066(3) 0.016(3) -0.001(2)
C46 0.0329(16) 0.064(2) 0.0407(17) -0.0018(15) 0.0030(13) -0.0023(14)
C47 0.0419(17) 0.0471(17) 0.0372(16) 0.0009(13) 0.0048(13) -0.0063(14)
C48 0.0384(15) 0.0430(16) 0.0301(14) 0.0064(12) 0.0070(12) -0.0011(12)
C49 0.0321(14) 0.0455(16) 0.0252(13) 0.0032(11) 0.0065(11) -0.0014(12)
C50 0.0374(16) 0.0511(17) 0.0334(15) 0.0009(13) 0.0065(13) 0.0061(13)
C51 0.0403(17) 0.0556(19) 0.0436(17) -0.0015(14) 0.0058(14) 0.0064(14)
C52A 0.0445(17) 0.0387(17) 0.037(2) 0.0064(14) -0.0003(16) -0.0014(13)
C53A 0.151(11) 0.064(6) 0.091(7) 0.039(6) 0.062(8) 0.045(7)
C54A 0.072(6) 0.070(6) 0.062(4) -0.001(4) 0.014(4) 0.028(5)
C52B 0.0445(17) 0.0387(17) 0.037(2) 0.0064(14) -0.0003(16) -0.0014(13)
C53B 0.077(7) 0.047(6) 0.105(10) 0.023(6) 0.045(7) 0.009(5)
C54B 0.064(8) 0.062(8) 0.081(8) 0.025(6) 0.029(6) 0.024(6)
C55 0.0413(17) 0.0475(17) 0.0458(17) 0.0001(14) 0.0061(14) 0.0082(14)
C56 0.0436(18) 0.068(2) 0.065(2) 0.0089(17) 0.0222(17) -0.0035(16)
C57 0.119(4) 0.048(2) 0.072(2) -0.0026(18) 0.055(3) 0.010(2)
C58 0.0370(15) 0.0337(14) 0.0279(13) 0.0009(11) 0.0090(12) 0.0008(11)
C59 0.0387(15) 0.0471(16) 0.0306(14) 0.0007(12) 0.0147(12) -0.0024(13)
C60 0.0354(15) 0.0511(17) 0.0341(15) -0.0028(12) 0.0142(13) -0.0038(13)
C61 0.0357(15) 0.0499(17) 0.0252(13) -0.0068(12) 0.0083(12) -0.0014(12)
C62 0.057(2) 0.073(2) 0.0342(16) -0.0110(15) 0.0028(15) 0.0261(18)
C63 0.066(2) 0.089(3) 0.0341(17) -0.0129(17) -0.0044(16) 0.033(2)
C64 0.0509(19) 0.076(2) 0.0317(16) -0.0128(15) 0.0064(15) 0.0016(17)
C65 0.0508(18) 0.0439(16) 0.0377(16) -0.0120(13) 0.0198(14) -0.0109(14)
C66 0.0415(15) 0.0369(15) 0.0346(14) -0.0023(11) 0.0175(13) -0.0090(12)
C67 0.070(2) 0.0334(15) 0.0384(16) -0.0004(12) 0.0216(15) -0.0029(14)
C68 0.066(2) 0.076(3) 0.085(3) 0.029(2) 0.034(2) 0.018(2)
C69 0.113(3) 0.0443(19) 0.083(3) 0.0089(18) 0.061(3) -0.005(2)
C70A 0.073(6) 0.067(6) 0.032(3) 0.001(3) 0.013(3) 0.033(5)
C71A 0.114(9) 0.021(5) 0.074(9) -0.010(5) -0.021(7) 0.020(5)
C72A 0.094(8) 0.107(14) 0.033(5) -0.002(7) -0.004(7) 0.076(9)
C70B 0.073(6) 0.067(6) 0.032(3) 0.001(3) 0.013(3) 0.033(5)
C71B 0.339(19) 0.074(8) 0.227(16) -0.070(9) 0.221(16) -0.084(10)
C72B 0.087(7) 0.091(8) 0.147(13) -0.042(7) 0.024(8) 0.035(6)

loop_
_atom_type_symbol
_atom_type_description
_atom_type_scat_dispersion_real
_atom_type_scat_dispersion_imag
_atom_type_scat_source
C C 0.0033 0.0016 'International Tables Vol C Tables 4.2.6.8 and 6.1.1.4'
H H 0.0000 0.0000 'International Tables Vol C Tables 4.2.6.8 and 6.1.1.4'
N N 0.0061 0.0033 'International Tables Vol C Tables 4.2.6.8 and 6.1.1.4'
O O 0.0106 0.0060 'International Tables Vol C Tables 4.2.6.8 and 6.1.1.4'
Co Co 0.3494 0.9721 'International Tables Vol C Tables 4.2.6.8 and 6.1.1.4'

loop_
_geom_angle_atom_site_label_1
_geom_angle_atom_site_label_2
_geom_angle_atom_site_label_3
_geom_angle
O3 Co1 O1 123.99(9)
O3 Co1 O2 120.65(8)
O1 Co1 O2 115.13(8)
C58 N1 C59 108.8(2)
C58 N1 C49 124.6(2)
C59 N1 C49 126.4(2)
C58 N2 C60 109.0(2)
C58 N2 C61 125.9(2)
C60 N2 C61 125.0(2)
C5 O1 Co1 161.28(17)
C20 O2 Co1 150.89(17)
C35 O3 Co1 178.19(19)
C2 C1 H1A 109.5
C2 C1 H1B 109.5
H1A C1 H1B 109.5
C2 C1 H1C 109.5
H1A C1 H1C 109.5
H1B C1 H1C 109.5
C3 C2 C7 117.8(3)
C3 C2 C1 121.8(3)
C7 C2 C1 120.3(3)
C2 C3 C4 123.4(3)
C2 C3 H3 118.3
C4 C3 H3 118.3
C3 C4 C5 118.0(3)
C3 C4 C12 120.2(2)
C5 C4 C12 121.7(2)
O1 C5 C4 120.5(2)
O1 C5 C6 120.0(2)
C4 C5 C6 119.4(2)
C7 C6 C5 118.8(2)
C7 C6 C8 119.4(2)
C5 C6 C8 121.7(2)
C6 C7 C2 122.4(3)
C6 C7 H7 118.8
C2 C7 H7 118.8
C10 C8 C11 107.1(2)
C10 C8 C6 109.2(2)
C11 C8 C6 112.5(2)
C10 C8 C9 109.8(2)
C11 C8 C9 106.6(3)
C6 C8 C9 111.5(2)
C8 C9 H9A 109.5
C8 C9 H9B 109.5
H9A C9 H9B 109.5
C8 C9 H9C 109.5
H9A C9 H9C 109.5
H9B C9 H9C 109.5
C8 C10 H10A 109.5
C8 C10 H10B 109.5
H10A C10 H10B 109.5
C8 C10 H10C 109.5
H10A C10 H10C 109.5
H10B C10 H10C 109.5
C8 C11 H11A 109.5
C8 C11 H11B 109.5
H11A C11 H11B 109.5
C8 C11 H11C 109.5
H11A C11 H11C 109.5
H11B C11 H11C 109.5
C14 C12 C15 109.9(3)
C14 C12 C4 109.7(2)
C15 C12 C4 111.3(2)
C14 C12 C13 107.2(2)
C15 C12 C13 106.1(2)
C4 C12 C13 112.5(2)
C12 C13 H13A 109.5
C12 C13 H13B 109.5
H13A C13 H13B 109.5
C12 C13 H13C 109.5
H13A C13 H13C 109.5
H13B C13 H13C 109.5
C12 C14 H14A 109.5
C12 C14 H14B 109.5
H14A C14 H14B 109.5
C12 C14 H14C 109.5
H14A C14 H14C 109.5
H14B C14 H14C 109.5
C12 C15 H15A 109.5
C12 C15 H15B 109.5
H15A C15 H15B 109.5
C12 C15 H15C 109.5
H15A C15 H15C 109.5
H15B C15 H15C 109.5
C17 C16 H16A 109.5
C17 C16 H16B 109.5
H16A C16 H16B 109.5
C17 C16 H16C 109.5
H16A C16 H16C 109.5
H16B C16 H16C 109.5
C22 C17 C18 117.1(3)
C22 C17 C16 121.3(3)
C18 C17 C16 121.6(3)
C17 C18 C19 123.5(3)
C17 C18 H18 118.3
C19 C18 H18 118.3
C18 C19 C20 118.1(3)
C18 C19 C23 120.4(3)
C20 C19 C23 121.5(3)
O2 C20 C19 119.2(2)
O2 C20 C21 121.4(2)
C19 C20 C21 119.3(2)
C22 C21 C20 118.1(3)
C22 C21 C27 119.4(2)
C20 C21 C27 122.5(2)
C17 C22 C21 123.8(3)
C17 C22 H22 118.1
C21 C22 H22 118.1
C24 C23 C26 111.9(3)
C24 C23 C25 105.8(3)
C26 C23 C25 106.8(3)
C24 C23 C19 109.5(3)
C26 C23 C19 110.8(3)
C25 C23 C19 111.8(3)
C23 C24 H24A 109.5
C23 C24 H24B 109.5
H24A C24 H24B 109.5
C23 C24 H24C 109.5
H24A C24 H24C 109.5
H24B C24 H24C 109.5
C23 C25 H25A 109.5
C23 C25 H25B 109.5
H25A C25 H25B 109.5
C23 C25 H25C 109.5
H25A C25 H25C 109.5
H25B C25 H25C 109.5
C23 C26 H26A 109.5
C23 C26 H26B 109.5
H26A C26 H26B 109.5
C23 C26 H26C 109.5
H26A C26 H26C 109.5
H26B C26 H26C 109.5
C28 C27 C21 112.6(2)
C28 C27 C30 105.8(2)
C21 C27 C30 109.2(2)
C28 C27 C29 106.7(2)
C21 C27 C29 111.4(2)
C30 C27 C29 110.9(2)
C27 C28 H28A 109.5
C27 C28 H28B 109.5
H28A C28 H28B 109.5
C27 C28 H28C 109.5
H28A C28 H28C 109.5
H28B C28 H28C 109.5
C27 C29 H29A 109.5
C27 C29 H29B 109.5
H29A C29 H29B 109.5
C27 C29 H29C 109.5
H29A C29 H29C 109.5
H29B C29 H29C 109.5
C27 C30 H30A 109.5
C27 C30 H30B 109.5
H30A C30 H30B 109.5
C27 C30 H30C 109.5
H30A C30 H30C 109.5
H30B C30 H30C 109.5
C32 C31 H31A 109.5
C32 C31 H31B 109.5
H31A C31 H31B 109.5
C32 C31 H31C 109.5
H31A C31 H31C 109.5
H31B C31 H31C 109.5
C33 C32 C37 117.4(3)
C33 C32 C31 121.4(4)
C37 C32 C31 121.2(3)
C32 C33 C34 123.0(3)
C32 C33 H33 118.5
C34 C33 H33 118.5
C33 C34 C35 118.5(2)
C33 C34 C38 120.3(2)
C35 C34 C38 121.2(2)
O3 C35 C36 120.0(2)
O3 C35 C34 120.3(2)
C36 C35 C34 119.7(2)
C37 C36 C35 117.8(3)
C37 C36 C42 120.6(3)
C35 C36 C42 121.5(2)
C32 C37 C36 123.5(3)
C32 C37 H37 118.2
C36 C37 H37 118.2
C34 C38 C40 110.4(2)
C34 C38 C41 110.5(2)
C40 C38 C41 111.2(3)
C34 C38 C39 112.7(3)
C40 C38 C39 105.9(2)
C41 C38 C39 105.9(3)
C38 C39 H39A 109.5
C38 C39 H39B 109.5
H39A C39 H39B 109.5
C38 C39 H39C 109.5
H39A C39 H39C 109.5
H39B C39 H39C 109.5
C38 C40 H40A 109.5
C38 C40 H40B 109.5
H40A C40 H40B 109.5
C38 C40 H40C 109.5
H40A C40 H40C 109.5
H40B C40 H40C 109.5
C38 C41 H41A 109.5
C38 C41 H41B 109.5
H41A C41 H41B 109.5
C38 C41 H41C 109.5
H41A C41 H41C 109.5
H41B C41 H41C 109.5
C36 C42 C44 110.9(3)
C36 C42 C43 109.5(3)
C44 C42 C43 110.7(3)
C36 C42 C45 111.6(3)
C44 C42 C45 106.9(4)
C43 C42 C45 107.2(3)
C42 C43 H43A 109.5
C42 C43 H43B 109.5
H43A C43 H43B 109.5
C42 C43 H43C 109.5
H43A C43 H43C 109.5
H43B C43 H43C 109.5
C42 C44 H44A 109.5
C42 C44 H44B 109.5
H44A C44 H44B 109.5
C42 C44 H44C 109.5
H44A C44 H44C 109.5
H44B C44 H44C 109.5
C42 C45 H45A 109.5
C42 C45 H45B 109.5
H45A C45 H45B 109.5
C42 C45 H45C 109.5
H45A C45 H45C 109.5
H45B C45 H45C 109.5
C51 C46 C47 120.9(3)
C51 C46 H46 119.5
C47 C46 H46 119.5
C46 C47 C48 120.7(3)
C46 C47 H47 119.6
C48 C47 H47 119.6
C47 C48 C49 115.8(3)
C47 C48 C52A 121.6(4)
C49 C48 C52A 122.5(4)
C47 C48 C52B 122.1(5)
C49 C48 C52B 122.0(5)
C50 C49 C48 125.0(3)
C50 C49 N1 116.9(2)
C48 C49 N1 118.0(2)
C51 C50 C49 116.1(3)
C51 C50 C55 120.5(3)
C49 C50 C55 123.4(3)
C46 C51 C50 121.4(3)
C46 C51 H51 119.3
C50 C51 H51 119.3
C48 C52A C54A 117.1(6)
C48 C52A C53A 110.9(6)
C54A C52A C53A 108.4(7)
C48 C52A H52A 106.6
C54A C52A H52A 106.6
C53A C52A H52A 106.6
C52A C53A H53A 109.5
C52A C53A H53B 109.5
H53A C53A H53B 109.5
C52A C53A H53C 109.5
H53A C53A H53C 109.5
H53B C53A H53C 109.5
C52A C54A H54A 109.5
C52A C54A H54B 109.5
H54A C54A H54B 109.5
C52A C54A H54C 109.5
H54A C54A H54C 109.5
H54B C54A H54C 109.5
C53B C52B C54B 109.1(8)
C53B C52B C48 111.6(7)
C54B C52B C48 107.0(7)
C53B C52B H52B 109.7
C54B C52B H52B 109.7
C48 C52B H52B 109.7
C52B C53B H53D 109.5
C52B C53B H53E 109.5
H53D C53B H53E 109.5
C52B C53B H53F 109.5
H53D C53B H53F 109.5
H53E C53B H53F 109.5
C52B C54B H54D 109.5
C52B C54B H54E 109.5
H54D C54B H54E 109.5
C52B C54B H54F 109.5
H54D C54B H54F 109.5
H54E C54B H54F 109.5
C56 C55 C57 111.2(3)
C56 C55 C50 111.7(3)
C57 C55 C50 111.2(3)
C56 C55 H55 107.5
C57 C55 H55 107.5
C50 C55 H55 107.5
C55 C56 H56A 109.5
C55 C56 H56B 109.5
H56A C56 H56B 109.5
C55 C56 H56C 109.5
H56A C56 H56C 109.5
H56B C56 H56C 109.5
C55 C57 H57A 109.5
C55 C57 H57B 109.5
H57A C57 H57B 109.5
C55 C57 H57C 109.5
H57A C57 H57C 109.5
H57B C57 H57C 109.5
N2 C58 N1 107.9(2)
N2 C58 H58 126.0
N1 C58 H58 126.0
C60 C59 N1 107.2(2)
C60 C59 H59 126.4
N1 C59 H59 126.4
C59 C60 N2 107.0(2)
C59 C60 H60 126.5
N2 C60 H60 126.5
C66 C61 C62 124.0(3)
C66 C61 N2 118.0(2)
C62 C61 N2 118.1(2)
C61 C62 C63 116.4(3)
C61 C62 C70A 119.0(6)
C63 C62 C70A 122.4(6)
C61 C62 C70B 122.4(4)
C63 C62 C70B 120.2(4)
C64 C63 C62 121.5(3)
C64 C63 H63 119.3
C62 C63 H63 119.3
C65 C64 C63 120.3(3)
C65 C64 H64 119.9
C63 C64 H64 119.9
C64 C65 C66 121.2(3)
C64 C65 H65 119.4
C66 C65 H65 119.4
C61 C66 C65 116.7(3)
C61 C66 C67 122.5(2)
C65 C66 C67 120.8(3)
C68 C67 C66 112.2(3)
C68 C67 C69 109.8(3)
C66 C67 C69 109.2(3)
C68 C67 H67 108.5
C66 C67 H67 108.5
C69 C67 H67 108.5
C67 C68 H68A 109.5
C67 C68 H68B 109.5
H68A C68 H68B 109.5
C67 C68 H68C 109.5
H68A C68 H68C 109.5
H68B C68 H68C 109.5
C67 C69 H69A 109.5
C67 C69 H69B 109.5
H69A C69 H69B 109.5
C67 C69 H69C 109.5
H69A C69 H69C 109.5
H69B C69 H69C 109.5
C62 C70A C72A 112.9(12)
C62 C70A C71A 97.6(9)
C72A C70A C71A 116.1(14)
C62 C70A H70A 109.9
C72A C70A H70A 109.9
C71A C70A H70A 109.9
C70A C71A H71A 109.5
C70A C71A H71B 109.5
H71A C71A H71B 109.5
C70A C71A H71C 109.5
H71A C71A H71C 109.5
H71B C71A H71C 109.5
C70A C72A H72A 109.5
C70A C72A H72B 109.5
H72A C72A H72B 109.5
C70A C72A H72C 109.5
H72A C72A H72C 109.5
H72B C72A H72C 109.5
C71B C70B C72B 105.1(11)
C71B C70B C62 119.6(8)
C72B C70B C62 107.2(9)
C71B C70B H70B 108.2
C72B C70B H70B 108.2
C62 C70B H70B 108.2
C70B C71B H71D 109.5
C70B C71B H71E 109.5
H71D C71B H71E 109.5
C70B C71B H71F 109.5
H71D C71B H71F 109.5
H71E C71B H71F 109.5
C70B C72B H72D 109.5
C70B C72B H72E 109.5
H72D C72B H72E 109.5
C70B C72B H72F 109.5
H72D C72B H72F 109.5
H72E C72B H72F 109.5

loop_
_geom_bond_atom_site_label_1
_geom_bond_atom_site_label_2
_geom_bond_distance
Co1 O3 1.8229(18)
Co1 O1 1.8399(18)
Co1 O2 1.8771(18)
N1 C58 1.332(3)
N1 C59 1.375(4)
N1 C49 1.450(3)
N2 C58 1.328(3)
N2 C60 1.375(3)
N2 C61 1.452(3)
O1 C5 1.325(3)
O2 C20 1.335(3)
O3 C35 1.330(3)
C1 C2 1.513(5)
C1 H1A 0.9800
C1 H1B 0.9800
C1 H1C 0.9800
C2 C3 1.376(5)
C2 C7 1.386(4)
C3 C4 1.391(4)
C3 H3 0.9500
C4 C5 1.419(4)
C4 C12 1.533(4)
C5 C6 1.424(4)
C6 C7 1.386(4)
C6 C8 1.536(4)
C7 H7 0.9500
C8 C10 1.531(4)
C8 C11 1.535(4)
C8 C9 1.541(4)
C9 H9A 0.9800
C9 H9B 0.9800
C9 H9C 0.9800
C10 H10A 0.9800
C10 H10B 0.9800
C10 H10C 0.9800
C11 H11A 0.9800
C11 H11B 0.9800
C11 H11C 0.9800
C12 C14 1.527(4)
C12 C15 1.529(4)
C12 C13 1.538(4)
C13 H13A 0.9800
C13 H13B 0.9800
C13 H13C 0.9800
C14 H14A 0.9800
C14 H14B 0.9800
C14 H14C 0.9800
C15 H15A 0.9800
C15 H15B 0.9800
C15 H15C 0.9800
C16 C17 1.517(4)
C16 H16A 0.9800
C16 H16B 0.9800
C16 H16C 0.9800
C17 C22 1.373(5)
C17 C18 1.387(5)
C18 C19 1.396(4)
C18 H18 0.9500
C19 C20 1.425(4)
C19 C23 1.547(4)
C20 C21 1.429(4)
C21 C22 1.394(4)
C21 C27 1.533(4)
C22 H22 0.9500
C23 C24 1.532(5)
C23 C26 1.536(5)
C23 C25 1.542(4)
C24 H24A 0.9800
C24 H24B 0.9800
C24 H24C 0.9800
C25 H25A 0.9800
C25 H25B 0.9800
C25 H25C 0.9800
C26 H26A 0.9800
C26 H26B 0.9800
C26 H26C 0.9800
C27 C28 1.530(4)
C27 C30 1.534(4)
C27 C29 1.538(4)
C28 H28A 0.9800
C28 H28B 0.9800
C28 H28C 0.9800
C29 H29A 0.9800
C29 H29B 0.9800
C29 H29C 0.9800
C30 H30A 0.9800
C30 H30B 0.9800
C30 H30C 0.9800
C31 C32 1.505(5)
C31 H31A 0.9800
C31 H31B 0.9800
C31 H31C 0.9800
C32 C33 1.375(5)
C32 C37 1.383(5)
C33 C34 1.386(4)
C33 H33 0.9500
C34 C35 1.421(4)
C34 C38 1.532(4)
C35 C36 1.415(4)
C36 C37 1.389(4)
C36 C42 1.539(4)
C37 H37 0.9500
C38 C40 1.538(4)
C38 C41 1.538(5)
C38 C39 1.540(4)
C39 H39A 0.9800
C39 H39B 0.9800
C39 H39C 0.9800
C40 H40A 0.9800
C40 H40B 0.9800
C40 H40C 0.9800
C41 H41A 0.9800
C41 H41B 0.9800
C41 H41C 0.9800
C42 C44 1.541(5)
C42 C43 1.544(4)
C42 C45 1.547(5)
C43 H43A 0.9800
C43 H43B 0.9800
C43 H43C 0.9800
C44 H44A 0.9800
C44 H44B 0.9800
C44 H44C 0.9800
C45 H45A 0.9800
C45 H45B 0.9800
C45 H45C 0.9800
C46 C51 1.373(5)
C46 C47 1.386(4)
C46 H46 0.9500
C47 C48 1.397(4)
C47 H47 0.9500
C48 C49 1.398(4)
C48 C52A 1.489(8)
C48 C52B 1.550(5)
C49 C50 1.391(4)
C50 C51 1.386(4)
C50 C55 1.521(4)
C51 H51 0.9500
C52A C54A 1.533(5)
C52A C53A 1.541(5)
C52A H52A 1.0000
C53A H53A 0.9800
C53A H53B 0.9800
C53A H53C 0.9800
C54A H54A 0.9800
C54A H54B 0.9800
C54A H54C 0.9800
C52B C53B 1.539(5)
C52B C54B 1.540(5)
C52B H52B 1.0000
C53B H53D 0.9800
C53B H53E 0.9800
C53B H53F 0.9800
C54B H54D 0.9800
C54B H54E 0.9800
C54B H54F 0.9800
C55 C56 1.518(4)
C55 C57 1.521(5)
C55 H55 1.0000
C56 H56A 0.9800
C56 H56B 0.9800
C56 H56C 0.9800
C57 H57A 0.9800
C57 H57B 0.9800
C57 H57C 0.9800
C58 H58 0.9500
C59 C60 1.341(4)
C59 H59 0.9500
C60 H60 0.9500
C61 C66 1.383(4)
C61 C62 1.390(4)
C62 C63 1.390(4)
C62 C70A 1.536(18)
C62 C70B 1.573(11)
C63 C64 1.371(5)
C63 H63 0.9500
C64 C65 1.369(5)
C64 H64 0.9500
C65 C66 1.392(4)
C65 H65 0.9500
C66 C67 1.522(4)
C67 C68 1.515(5)
C67 C69 1.547(5)
C67 H67 1.0000
C68 H68A 0.9800
C68 H68B 0.9800
C68 H68C 0.9800
C69 H69A 0.9800
C69 H69B 0.9800
C69 H69C 0.9800
C70A C72A 1.547(5)
C70A C71A 1.553(5)
C70A H70A 1.0000
C71A H71A 0.9800
C71A H71B 0.9800
C71A H71C 0.9800
C72A H72A 0.9800
C72A H72B 0.9800
C72A H72C 0.9800
C70B C71B 1.542(5)
C70B C72B 1.545(5)
C70B H70B 1.0000
C71B H71D 0.9800
C71B H71E 0.9800
C71B H71F 0.9800
C72B H72D 0.9800
C72B H72E 0.9800
C72B H72F 0.9800
